data_2003602
loop_
_publ_author_name
'Kopf, J.'
'Sheldrick, G.'
'Reinke, H.'
'Rentsch, D.'
'Miethchen, R.'

_publ_section_title
;
 The 2:1 Adduct of an \a-<small>L</small>-Altropyranose Derivative with
 Hexafluoro-2,6-dihydroxy-2,6-bis(trifluoromethyl)-4-heptanone at 173 K
;
_journal_issue 6
_journal_name_full 'Acta Crystallographica Section C'
_journal_page_first 1198
_journal_page_last 1201
_journal_paper_doi 10.1107/S0108270194011157
_journal_volume 51
_journal_year 1995
_chemical_formula_sum 'C43 H52 F24 N2 O15'
_chemical_formula_weight 1292.87
_chemical_melting_point 374.5(5)
_chemical_name_systematic
;
Methyl 2-O-(Cyclohexylcarbamoyl)-6-deoxy-3,4-O-
-(hexafluoroisopropylidene)-\a-L-altropyranoside
;
_space_group_IT_number 4
_symmetry_cell_setting monoclinic
_symmetry_space_group_name_Hall 'P 2yb'
_symmetry_space_group_name_H-M 'P 1 21 1'
_audit_creation_method SHELXL
_cell_angle_alpha 90.0
_cell_angle_beta 116.47(1)
_cell_angle_gamma 90.0
_cell_formula_units_Z 2
_cell_length_a 11.623(1)
_cell_length_b 20.861(2)
_cell_length_c 12.570(1)
_cell_measurement_reflns_used 25
_cell_measurement_temperature 173(1)
_cell_measurement_theta_max 50.9
_cell_measurement_theta_min 42.0
_cell_volume 2728.3(5)
_computing_cell_refinement 'CAD-4 Software (Enraf-Nonius, 1989)'
_computing_data_collection 'CAD-4 Software (Enraf-Nonius, 1989)'
_computing_data_reduction 'CADSHEL (Kopf, 1987)'
_computing_molecular_graphics 'SHELXTL-Plus (Sheldrick, 1992)'
_computing_publication_material 'CIF2TEX (Kopf, 1992a) and FCF2FOC (Kopf, 1992b)'
_computing_structure_refinement 'SHELXL93 (Sheldrick, 1994)'
_computing_structure_solution 'SHELXS90 (Sheldrick, 1990)'
_diffrn_ambient_temperature 173.0(10)
_diffrn_measurement_device 'Enraf-Nonius CAD-4 diffractometer'
_diffrn_measurement_method '2\q/\w scans'
_diffrn_radiation_monochromator graphite
_diffrn_radiation_source 'fine-focus sealed tube'
_diffrn_radiation_type CuK\a
_diffrn_radiation_wavelength 1.54178
_diffrn_reflns_av_R_equivalents 0.0384
_diffrn_reflns_av_sigmaI/netI 0.0230
_diffrn_reflns_limit_h_max 14
_diffrn_reflns_limit_h_min 0
_diffrn_reflns_limit_k_max 26
_diffrn_reflns_limit_k_min 0
_diffrn_reflns_limit_l_max 15
_diffrn_reflns_limit_l_min -15
_diffrn_reflns_number 12030
_diffrn_reflns_theta_max 76.5
_diffrn_reflns_theta_min 3.5
_diffrn_standards_decay_% 1
_diffrn_standards_interval_time '120 min'
_diffrn_standards_number 3
_exptl_absorpt_coefficient_mu 1.522
_exptl_absorpt_correction_type none
_exptl_crystal_colour colorless
_exptl_crystal_density_diffrn 1.574
_exptl_crystal_description 'transparent prisms'
_exptl_crystal_F_000 1320
_exptl_crystal_size_max 0.5
_exptl_crystal_size_mid 0.4
_exptl_crystal_size_min 0.4
_refine_diff_density_max 0.386
_refine_diff_density_min -0.243
_refine_ls_abs_structure_details '\c = 0.12(8) (Flack, 1983)'
_refine_ls_abs_structure_Flack 0.12(8)
_refine_ls_extinction_coef 0.0013(2)
_refine_ls_extinction_method SHELXL93
_refine_ls_goodness_of_fit_all 1.038
_refine_ls_goodness_of_fit_obs 1.028
_refine_ls_hydrogen_treatment 'H atoms with riding model'
_refine_ls_matrix_type full
_refine_ls_number_parameters 816
_refine_ls_number_reflns 11027
_refine_ls_number_restraints 1
_refine_ls_restrained_S_all 1.044
_refine_ls_restrained_S_obs 1.028
_refine_ls_R_factor_all 0.0489
_refine_ls_R_factor_obs 0.0475
_refine_ls_shift/esd_max 0.003
_refine_ls_shift/esd_mean 0.000
_refine_ls_structure_factor_coef Fsqd
_refine_ls_weighting_scheme
;
calc w = 1/[\s^2^(F~o~^2^) + (0.0886P)^2^ + 0.9226P]
where P = (F~o~^2^ + 2F~c~^2^)/3
;
_refine_ls_wR_factor_all 0.1284
_refine_ls_wR_factor_obs 0.1246
_reflns_number_observed 10719
_reflns_number_total 11034
_reflns_observed_criterion I>2sigma(I)
_cod_data_source_file se1073.cif
_cod_data_source_block ren35
_cod_depositor_comments
;
The following automatic conversions were performed:

'_chemical_melting_point' value '374-375 K' was changed to '374.5(5)'
- the average value was taken and precision was estimated.

Automatic conversion script
Id: cif_fix_values 1715 2011-07-08 13:25:40Z adriana 
;
_cod_original_cell_volume 2728.3(4)
_cod_original_sg_symbol_H-M 'P 21'
_cod_database_code 2003602

loop_
_symmetry_equiv_pos_as_xyz
'x, y, z'
'-x, y+1/2, -z'

loop_
_atom_site_aniso_label
_atom_site_aniso_U_11
_atom_site_aniso_U_12
_atom_site_aniso_U_13
_atom_site_aniso_U_22
_atom_site_aniso_U_23
_atom_site_aniso_U_33
F1 0.0445(10) -0.0198(8) 0.0372(9) 0.0446(9) -0.0246(9) 0.0776(13)
F2 0.0381(9) -0.0080(7) 0.0363(8) 0.0489(10) -0.0254(9) 0.0697(11)
F3 0.0573(12) 0.0044(10) 0.0400(10) 0.0770(14) 0.0153(10) 0.0568(11)
F4 0.0590(12) 0.0131(10) 0.0286(9) 0.0757(14) 0.0221(10) 0.0479(10)
F5 0.0489(12) -0.0060(11) 0.0004(9) 0.083(2) -0.0068(10) 0.0425(10)
F6 0.0652(14) 0.0339(11) 0.0261(11) 0.0645(13) 0.0136(11) 0.0691(14)
O1 0.0220(8) -0.0026(6) 0.0103(6) 0.0324(8) 0.0003(6) 0.0229(7)
O2 0.0247(7) 0.0029(6) 0.0062(6) 0.0220(7) -0.0025(5) 0.0172(6)
O3 0.0222(8) -0.0027(6) 0.0128(7) 0.0291(8) -0.0099(7) 0.0344(8)
O4 0.0243(8) -0.0035(6) 0.0147(7) 0.0269(8) -0.0102(7) 0.0396(9)
O5 0.0244(8) -0.0010(6) 0.0072(6) 0.0309(8) -0.0055(6) 0.0186(7)
O6 0.0302(8) 0.0032(6) 0.0037(6) 0.0248(8) -0.0001(6) 0.0215(7)
N1 0.0281(10) 0.0025(7) 0.0039(7) 0.0221(8) -0.0013(7) 0.0182(8)
C1 0.0245(10) 0.0002(8) 0.0091(8) 0.0233(9) -0.0014(7) 0.0179(9)
C2 0.0221(10) 0.0005(7) 0.0095(8) 0.0194(9) -0.0007(7) 0.0206(9)
C3 0.0229(10) -0.0027(8) 0.0104(8) 0.0224(10) -0.0026(8) 0.0237(9)
C4 0.0264(11) -0.0020(8) 0.0131(8) 0.0238(10) -0.0033(8) 0.0236(10)
C5 0.0266(11) -0.0032(8) 0.0115(8) 0.0264(10) -0.0058(8) 0.0233(10)
C6 0.0375(13) -0.0078(10) 0.0146(10) 0.0330(12) -0.0136(10) 0.0311(12)
C7 0.0236(12) -0.0103(11) 0.0112(10) 0.052(2) -0.0028(11) 0.0374(13)
C8 0.0257(11) -0.0009(9) 0.0146(9) 0.0286(11) -0.0077(9) 0.0347(12)
C9 0.0338(13) -0.0062(10) 0.0262(12) 0.0362(13) -0.0118(11) 0.050(2)
C10 0.0347(14) 0.0079(12) 0.0126(11) 0.052(2) 0.0033(12) 0.0403(14)
C11 0.0210(10) -0.0026(8) 0.0057(8) 0.0236(10) -0.0003(7) 0.0178(9)
C12 0.0264(11) -0.0013(8) 0.0066(8) 0.0218(9) -0.0033(7) 0.0183(9)
C13 0.0267(11) 0.0017(9) 0.0109(9) 0.0270(11) -0.0031(9) 0.0297(11)
C14 0.0267(11) -0.0018(9) 0.0078(9) 0.0278(11) -0.0064(9) 0.0339(12)
C15 0.0332(13) -0.0002(9) 0.0092(10) 0.0266(11) -0.0089(9) 0.0339(12)
C16 0.0359(13) -0.0051(11) 0.0167(10) 0.0410(14) -0.0163(11) 0.0330(12)
C17 0.0248(11) -0.0037(9) 0.0100(9) 0.0356(12) -0.0101(9) 0.0271(11)
F21 0.0401(10) 0.0123(8) 0.0304(10) 0.0540(11) -0.0169(11) 0.092(2)
F22 0.0304(10) -0.0172(10) 0.0275(13) 0.0669(14) -0.049(2) 0.159(3)
F23 0.0493(11) 0.0206(10) 0.0046(9) 0.0783(14) -0.0008(10) 0.0452(10)
F24 0.121(2) 0.055(2) 0.0564(15) 0.090(2) 0.0357(13) 0.0597(13)
F25 0.118(2) 0.0214(14) 0.074(2) 0.0710(14) 0.0021(12) 0.0740(15)
F26 0.141(3) -0.0060(15) 0.130(3) 0.0553(13) 0.009(2) 0.161(3)
O21 0.0236(8) 0.0042(6) 0.0080(6) 0.0283(8) 0.0003(6) 0.0205(7)
O22 0.0294(8) -0.0041(6) 0.0116(6) 0.0230(7) -0.0061(6) 0.0201(7)
O23 0.0278(8) -0.0034(6) 0.0179(7) 0.0292(8) -0.0122(7) 0.0378(9)
O24 0.0353(9) -0.0026(7) 0.0280(8) 0.0230(8) -0.0087(7) 0.0527(11)
O25 0.0272(8) -0.0045(7) 0.0120(6) 0.0356(9) -0.0127(7) 0.0247(7)
O26 0.0390(9) -0.0041(7) 0.0162(7) 0.0252(8) -0.0041(6) 0.0233(7)
N21 0.0357(10) -0.0046(7) 0.0153(8) 0.0243(9) -0.0049(7) 0.0219(8)
C21 0.0229(10) 0.0013(8) 0.0060(8) 0.0237(10) -0.0020(7) 0.0161(8)
C22 0.0234(10) -0.0002(8) 0.0083(8) 0.0200(9) -0.0050(7) 0.0196(9)
C23 0.0229(10) 0.0014(8) 0.0096(8) 0.0209(9) -0.0035(7) 0.0228(9)
C24 0.0223(10) -0.0010(8) 0.0092(8) 0.0252(10) -0.0061(8) 0.0243(9)
C25 0.0239(11) 0.0019(8) 0.0077(8) 0.0266(10) -0.0073(8) 0.0237(10)
C26 0.0329(13) -0.0024(10) 0.0128(11) 0.0327(12) -0.0171(10) 0.0388(13)
C27 0.0262(11) 0.0034(9) 0.0132(9) 0.0334(11) -0.0036(9) 0.0307(11)
C28 0.0326(13) -0.0012(9) 0.0237(11) 0.0267(11) -0.0069(10) 0.0452(14)
C29 0.0266(13) -0.0025(11) 0.0169(14) 0.0419(15) -0.0226(15) 0.072(2)
C30 0.091(3) 0.014(2) 0.067(2) 0.045(2) 0.013(2) 0.075(2)
C31 0.0244(10) 0.0018(8) 0.0095(8) 0.0236(10) -0.0036(7) 0.0196(9)
C32 0.0344(12) -0.0049(9) 0.0155(9) 0.0251(10) -0.0080(8) 0.0237(10)
C33 0.061(2) -0.0040(11) 0.0234(12) 0.0266(12) -0.0076(10) 0.0332(12)
C34 0.079(2) -0.0050(13) 0.035(2) 0.0255(12) -0.0135(11) 0.046(2)
C35 0.058(2) -0.032(2) 0.0308(15) 0.060(2) -0.0309(14) 0.042(2)
C36 0.0372(14) -0.0049(13) 0.0122(11) 0.060(2) -0.0167(12) 0.0301(12)
C37 0.0345(13) 0.0031(11) 0.0117(10) 0.0474(15) -0.0116(11) 0.0293(12)
F41 0.0466(10) -0.0117(8) 0.0270(8) 0.0494(10) -0.0044(8) 0.0492(10)
F42 0.0495(10) -0.0052(8) 0.0226(7) 0.0672(11) -0.0136(8) 0.0314(8)
F43 0.0296(9) 0.0111(9) 0.0169(8) 0.089(2) -0.0087(10) 0.0571(11)
F44 0.0773(13) 0.0037(9) 0.0290(9) 0.0344(8) 0.0108(7) 0.0479(9)
F45 0.0674(13) 0.0315(10) 0.0063(9) 0.0540(12) 0.0107(9) 0.0499(10)
F46 0.091(2) 0.0087(9) 0.0218(10) 0.0302(8) -0.0101(7) 0.0449(10)
F47 0.0768(13) 0.0139(9) 0.0466(10) 0.0424(9) -0.0010(8) 0.0569(11)
F48 0.0595(12) -0.0064(9) 0.0205(9) 0.0492(10) -0.0241(8) 0.0504(10)
F49 0.116(2) 0.0136(10) 0.0517(13) 0.0274(8) 0.0119(8) 0.0584(11)
F50 0.0450(10) 0.0171(10) 0.0063(8) 0.0809(14) 0.0192(9) 0.0383(9)
F51 0.0364(10) 0.0108(10) 0.0313(9) 0.100(2) -0.0035(12) 0.0672(13)
F52 0.0310(8) -0.0110(8) 0.0132(7) 0.0661(12) -0.0145(9) 0.0507(10)
O41 0.0300(9) 0.0049(7) 0.0007(7) 0.0366(9) -0.0093(7) 0.0218(8)
O42 0.0479(11) 0.0034(8) 0.0100(7) 0.0403(10) 0.0028(7) 0.0193(8)
O43 0.0518(11) 0.0083(8) 0.0254(8) 0.0304(8) 0.0073(7) 0.0290(8)
C41 0.0278(11) 0.0020(9) 0.0058(8) 0.0314(11) -0.0035(8) 0.0194(9)
C42 0.0266(12) 0.0002(10) 0.0126(10) 0.0471(15) -0.0092(10) 0.0313(12)
C43 0.051(2) 0.0113(12) 0.0116(12) 0.0348(13) -0.0013(10) 0.0322(13)
C44 0.0239(11) -0.0023(8) 0.0072(8) 0.0259(10) -0.0014(8) 0.0225(9)
C45 0.0213(10) -0.0012(8) 0.0068(8) 0.0299(11) -0.0010(8) 0.0192(9)
C46 0.0260(11) -0.0001(8) 0.0120(9) 0.0263(10) 0.0007(8) 0.0257(10)
C47 0.0301(12) 0.0029(9) 0.0121(9) 0.0282(11) 0.0035(8) 0.0239(10)
C48 0.050(2) 0.0065(11) 0.0244(12) 0.0302(12) 0.0038(10) 0.0356(12)
C49 0.0293(13) 0.0056(11) 0.0171(11) 0.052(2) 0.0033(12) 0.0384(13)

loop_
_atom_site_label
_atom_site_occupancy
_atom_site_fract_x
_atom_site_fract_y
_atom_site_fract_z
_atom_site_U_iso_or_equiv
_atom_site_thermal_displace_type
_atom_site_calc_flag
_atom_site_refinement_flags
_atom_site_type_symbol
F1 1 1.0418(2) 0.41370(9) 0.7559(2) 0.0519(5) Uani d . F
F2 1 1.0042(2) 0.32336(9) 0.6656(2) 0.0477(4) Uani d . F
F3 1 0.8763(2) 0.40222(11) 0.5876(2) 0.0583(5) Uani d . F
F4 1 0.8653(2) 0.30308(12) 0.9169(2) 0.0591(5) Uani d . F
F5 1 1.0299(2) 0.36034(13) 0.9469(2) 0.0656(6) Uani d . F
F6 1 1.0032(2) 0.26878(12) 0.8617(2) 0.0677(6) Uani d . F
O1 1 0.4098(2) 0.34501(8) 0.75136(14) 0.0257(3) Uani d . O
O2 1 0.59332(15) 0.45879(7) 0.81527(13) 0.0225(3) Uani d . O
O3 1 0.8053(2) 0.40702(8) 0.7670(2) 0.0285(3) Uani d . O
O4 1 0.7735(2) 0.30937(8) 0.6774(2) 0.0301(4) Uani d . O
O5 1 0.4396(2) 0.34682(8) 0.58026(13) 0.0255(3) Uani d . O
O6 1 0.7393(2) 0.42587(8) 0.99906(14) 0.0284(3) Uani d . O
N1 1 0.6453(2) 0.52504(9) 0.9658(2) 0.0252(4) Uani d . N
H11 1 0.5836(2) 0.54791(9) 0.9111(2) 0.042(9) Uiso calc R H
C1 1 0.4547(2) 0.38101(10) 0.6828(2) 0.0220(4) Uani d . C
H1 1 0.4042(2) 0.42169(10) 0.6575(2) 0.027(7) Uiso calc R H
C2 1 0.5951(2) 0.39757(10) 0.7637(2) 0.0207(4) Uani d . C
H2 1 0.6348(2) 0.36436(10) 0.8271(2) 0.018(6) Uiso calc R H
C3 1 0.6699(2) 0.40340(10) 0.6903(2) 0.0230(4) Uani d . C
H3 1 0.6412(2) 0.44228(10) 0.6385(2) 0.019(6) Uiso calc R H
C4 1 0.6542(2) 0.34338(11) 0.6142(2) 0.0239(4) Uani d . C
H4 1 0.6431(2) 0.35588(11) 0.5334(2) 0.041(9) Uiso calc R H
C5 1 0.5426(2) 0.30220(11) 0.6042(2) 0.0253(4) Uani d . C
H5 1 0.5651(2) 0.27951(11) 0.6811(2) 0.032(8) Uiso calc R H
C6 1 0.4975(3) 0.25427(13) 0.5028(2) 0.0341(5) Uani d . C
H61 1 0.4344(17) 0.2252(7) 0.5087(12) 0.038(9) Uiso calc R H
H62 1 0.5712(4) 0.2295(8) 0.5073(13) 0.070(13) Uiso calc R H
H63 1 0.4580(21) 0.27721(14) 0.4268(2) 0.054(11) Uiso calc R H
C7 1 0.2751(3) 0.3312(2) 0.6873(2) 0.0384(6) Uani d . C
H71 1 0.2463(5) 0.3089(9) 0.7398(6) 0.036(8) Uiso calc R H
H72 1 0.2600(4) 0.3039(9) 0.6189(11) 0.048(10) Uiso calc R H
H73 1 0.2272(3) 0.3713(2) 0.6596(16) 0.054(11) Uiso calc R H
C8 1 0.8650(2) 0.35312(12) 0.7503(2) 0.0292(5) Uani d . C
C9 1 0.9494(3) 0.37352(13) 0.6898(3) 0.0373(6) Uani d . C
C10 1 0.9427(3) 0.3207(2) 0.8714(3) 0.0437(6) Uani d . C
C11 1 0.6678(2) 0.46723(10) 0.9351(2) 0.0219(4) Uani d . C
C12 1 0.7155(2) 0.55360(10) 1.0840(2) 0.0234(4) Uani d . C
H12 1 0.7420(2) 0.51880(10) 1.1451(2) 0.024(7) Uiso calc R H
C13 1 0.8352(2) 0.58867(11) 1.0944(2) 0.0284(5) Uani d . C
H131 1 0.8105(2) 0.62042(11) 1.0294(2) 0.059(11) Uiso calc R H
H132 1 0.8949(2) 0.55755(11) 1.0860(2) 0.048(10) Uiso calc R H
C14 1 0.9034(2) 0.62308(12) 1.2147(2) 0.0315(5) Uani d . C
H141 1 0.9353(2) 0.59096(12) 1.2795(2) 0.037(8) Uiso calc R H
H142 1 0.9783(2) 0.64706(12) 1.2177(2) 0.050(10) Uiso calc R H
C15 1 0.8124(3) 0.66928(12) 1.2334(2) 0.0334(5) Uani d . C
H151 1 0.8572(3) 0.68928(12) 1.3129(2) 0.072(14) Uiso calc R H
H152 1 0.7869(3) 0.70377(12) 1.1731(2) 0.038(8) Uiso calc R H
C16 1 0.6933(3) 0.63451(14) 1.2235(2) 0.0361(6) Uani d . C
H161 1 0.6335(3) 0.66584(14) 1.2314(2) 0.072(14) Uiso calc R H
H162 1 0.7181(3) 0.60319(14) 1.2892(2) 0.058(11) Uiso calc R H
C17 1 0.6252(2) 0.59954(12) 1.1047(2) 0.0297(5) Uani d . C
H171 1 0.5514(2) 0.57516(12) 1.1034(2) 0.050(10) Uiso calc R H
H172 1 0.5913(2) 0.63138(12) 1.0396(2) 0.030(7) Uiso calc R H
F21 1 1.2112(2) 0.03538(10) 0.3456(2) 0.0617(6) Uani d . F
F22 1 1.2480(2) 0.12659(13) 0.4325(3) 0.0911(10) Uani d . F
F23 1 1.1589(2) 0.05208(12) 0.4876(2) 0.0637(6) Uani d . F
F24 1 0.9092(3) 0.15164(14) 0.1215(2) 0.0842(9) Uani d . F
F25 1 1.0396(3) 0.07822(13) 0.1252(2) 0.0759(7) Uani d . F
F26 1 1.1137(4) 0.16938(12) 0.2056(4) 0.0961(11) Uani d . F
O21 1 0.5262(2) 0.11489(8) 0.21893(13) 0.0248(3) Uani d . O
O22 1 0.6767(2) 0.00391(7) 0.20063(13) 0.0240(3) Uani d . O
O23 1 0.9440(2) 0.05132(8) 0.2798(2) 0.0304(4) Uani d . O
O24 1 0.9932(2) 0.15173(8) 0.3567(2) 0.0339(4) Uani d . O
O25 1 0.7066(2) 0.13492(9) 0.39784(14) 0.0290(3) Uani d . O
O26 1 0.6891(2) 0.02351(8) 0.02745(14) 0.0283(3) Uani d . O
N21 1 0.6262(2) -0.07331(9) 0.0688(2) 0.0264(4) Uani d . N
H211 1 0.6112(2) -0.09386(9) 0.1224(2) 0.045(9) Uiso calc R H
C21 1 0.6416(2) 0.08932(10) 0.3078(2) 0.0218(4) Uani d . C
H21 1 0.6202(2) 0.05138(10) 0.3443(2) 0.030(7) Uiso calc R H
C22 1 0.7227(2) 0.06642(10) 0.2457(2) 0.0215(4) Uani d . C
H22 1 0.7124(2) 0.09620(10) 0.1797(2) 0.031(8) Uiso calc R H
C23 1 0.8630(2) 0.06235(10) 0.3373(2) 0.0224(4) Uani d . C
H23 1 0.8745(2) 0.02708(10) 0.3950(2) 0.025(7) Uiso calc R H
C24 1 0.9108(2) 0.12582(11) 0.4037(2) 0.0244(4) Uani d . C
H24 1 0.9610(2) 0.11771(11) 0.4908(2) 0.048(10) Uiso calc R H
C25 1 0.8019(2) 0.17210(11) 0.3811(2) 0.0258(4) Uani d . C
H25 1 0.7654(2) 0.18847(11) 0.2977(2) 0.046(10) Uiso calc R H
C26 1 0.8420(3) 0.22749(13) 0.4672(2) 0.0360(6) Uani d . C
H261 1 0.7695(7) 0.2570(6) 0.4460(12) 0.039(9) Uiso calc R H
H262 1 0.9140(14) 0.2502(7) 0.4636(15) 0.063(12) Uiso calc R H
H263 1 0.8685(20) 0.2113(2) 0.5480(3) 0.043(9) Uiso calc R H
C27 1 0.4333(2) 0.12494(12) 0.2635(2) 0.0299(5) Uani d . C
H271 1 0.3527(8) 0.1403(12) 0.1990(6) 0.078(15) Uiso calc R H
H272 1 0.4660(11) 0.1569(9) 0.3273(15) 0.068(13) Uiso calc R H
H273 1 0.4178(18) 0.0845(3) 0.2945(21) 0.040(9) Uiso calc R H
C28 1 1.0299(3) 0.10199(12) 0.3053(2) 0.0325(5) Uani d . C
C29 1 1.1651(3) 0.0786(2) 0.3941(3) 0.0486(8) Uani d . C
C30 1 1.0224(4) 0.1256(2) 0.1862(4) 0.0594(10) Uani d . C
C31 1 0.6651(2) -0.01301(11) 0.0911(2) 0.0226(4) Uani d . C
C32 1 0.6063(2) -0.10821(11) -0.0396(2) 0.0268(4) Uani d . C
H32 1 0.6727(2) -0.09371(11) -0.0645(2) 0.030(7) Uiso calc R H
C33 1 0.6279(3) -0.17932(13) -0.0078(2) 0.0393(6) Uani d . C
H331 1 0.5715(3) -0.19276(13) 0.0284(2) 0.034(8) Uiso calc R H
H332 1 0.7181(3) -0.18606(13) 0.0517(2) 0.062(12) Uiso calc R H
C34 1 0.5992(4) -0.22093(13) -0.1176(3) 0.0473(7) Uani d . C
H341 1 0.6635(4) -0.21190(13) -0.1472(3) 0.042(9) Uiso calc R H
H342 1 0.6064(4) -0.26677(13) -0.0952(3) 0.033(8) Uiso calc R H
C35 1 0.4663(3) -0.2077(2) -0.2149(3) 0.0502(8) Uani d . C
H351 1 0.4016(3) -0.2204(2) -0.1878(3) 0.109(21) Uiso calc R H
H352 1 0.4516(3) -0.2338(2) -0.2857(3) 0.059(12) Uiso calc R H
C36 1 0.4498(3) -0.1369(2) -0.2485(3) 0.0434(7) Uani d . C
H361 1 0.3615(3) -0.1293(2) -0.3112(3) 0.046(10) Uiso calc R H
H362 1 0.5106(3) -0.1250(2) -0.2808(3) 0.049(10) Uiso calc R H
C37 1 0.4747(3) -0.09481(15) -0.1401(2) 0.0380(6) Uani d . C
H371 1 0.4688(3) -0.04905(15) -0.1629(2) 0.034(8) Uiso calc R H
H372 1 0.4081(3) -0.10344(15) -0.1131(2) 0.037(8) Uiso calc R H
F41 1 2.0299(2) -0.02570(9) 0.6405(2) 0.0463(4) Uani d . F
F42 1 1.9662(2) -0.11517(10) 0.54889(15) 0.0476(4) Uani d . F
F43 1 2.1468(2) -0.10990(13) 0.7057(2) 0.0593(5) Uani d . F
F44 1 1.8996(2) -0.18972(9) 0.8222(2) 0.0528(5) Uani d . F
F45 1 2.0914(2) -0.19119(11) 0.8388(2) 0.0644(6) Uani d . F
F46 1 1.9311(2) -0.21168(8) 0.6699(2) 0.0584(5) Uani d . F
F47 1 1.6547(2) 0.12612(9) 0.8539(2) 0.0525(5) Uani d . F
F48 1 1.8493(2) 0.12135(10) 0.8771(2) 0.0545(5) Uani d . F
F49 1 1.7030(3) 0.16087(8) 0.7178(2) 0.0626(6) Uani d . F
F50 1 1.5386(2) 0.07959(12) 0.5536(2) 0.0593(5) Uani d . F
F51 1 1.4786(2) 0.05117(13) 0.6860(2) 0.0648(6) Uani d . F
F52 1 1.5442(2) -0.01904(11) 0.6019(2) 0.0511(4) Uani d . F
O41 1 2.0138(2) -0.06560(9) 0.83787(15) 0.0335(4) Uani d . O
H41 1 2.0924(9) -0.0745(16) 0.8750(21) 0.061(12) Uiso calc R H
O42 1 1.7486(2) -0.01594(10) 0.5085(2) 0.0377(4) Uani d . O
O43 1 1.7255(2) 0.00083(9) 0.8293(2) 0.0343(4) Uani d . O
H43 1 1.7099(38) 0.0163(6) 0.8832(18) 0.054(11) Uiso calc R H
C41 1 1.9580(2) -0.10292(12) 0.7351(2) 0.0280(5) Uani d . C
C42 1 2.0262(2) -0.08870(14) 0.6563(2) 0.0351(5) Uani d . C
C43 1 1.9704(3) -0.17478(14) 0.7668(2) 0.0420(6) Uani d . C
C44 1 1.8141(2) -0.08706(11) 0.6716(2) 0.0252(4) Uani d . C
H441 1 1.7704(2) -0.11974(11) 0.6094(2) 0.032(8) Uiso calc R H
H442 1 1.7784(2) -0.09017(11) 0.7297(2) 0.022(6) Uiso calc R H
C45 1 1.7830(2) -0.02153(11) 0.6147(2) 0.0243(4) Uani d . C
C46 1 1.7998(2) 0.03804(11) 0.6897(2) 0.0258(4) Uani d . C
H461 1 1.7943(2) 0.07598(11) 0.6404(2) 0.025(7) Uiso calc R H
H462 1 1.8875(2) 0.03726(11) 0.7563(2) 0.035(8) Uiso calc R H
C47 1 1.7035(2) 0.04745(12) 0.7423(2) 0.0274(5) Uani d . C
C48 1 1.7270(3) 0.11469(13) 0.7983(2) 0.0365(6) Uani d . C
C49 1 1.5650(3) 0.0401(2) 0.6451(3) 0.0393(6) Uani d . C

loop_
_atom_type_symbol
_atom_type_description
_atom_type_scat_source
_atom_type_scat_dispersion_real
_atom_type_scat_dispersion_imag
C C 'International Tables Vol C Tables 4.2.6.8 and 6.1.1.4' 0.0181 0.009
H H 'International Tables Vol C Tables 4.2.6.8 and 6.1.1.4' 0.0000 0.000
N N 'International Tables Vol C Tables 4.2.6.8 and 6.1.1.4' 0.0311 0.018
O O 'International Tables Vol C Tables 4.2.6.8 and 6.1.1.4' 0.0492 0.032
F F 'International Tables Vol C Tables 4.2.6.8 and 6.1.1.4' 0.0727 0.053

loop_
_geom_angle_atom_site_label_1
_geom_angle_atom_site_label_2
_geom_angle_atom_site_label_3
_geom_angle
C1 O1 C7 111.9(2)
C11 O2 C2 118.7(2)
C8 O3 C3 109.2(2)
C8 O4 C4 107.8(2)
C1 O5 C5 112.4(2)
C11 N1 C12 124.8(2)
C11 N1 H11 117.58(12)
C12 N1 H11 117.58(11)
O1 C1 O5 111.1(2)
O1 C1 C2 106.8(2)
O5 C1 C2 112.5(2)
O1 C1 H1 108.76(11)
O5 C1 H1 108.76(11)
C2 C1 H1 108.76(11)
O2 C2 C1 106.0(2)
O2 C2 C3 109.1(2)
C1 C2 C3 110.0(2)
O2 C2 H2 110.53(10)
C1 C2 H2 110.53(11)
C3 C2 H2 110.53(11)
O3 C3 C2 110.3(2)
O3 C3 C4 104.6(2)
C2 C3 C4 111.7(2)
O3 C3 H3 110.05(11)
C2 C3 H3 110.05(11)
C4 C3 H3 110.05(12)
O4 C4 C5 110.1(2)
O4 C4 C3 103.9(2)
C5 C4 C3 112.0(2)
O4 C4 H4 110.24(11)
C5 C4 H4 110.24(12)
C3 C4 H4 110.24(11)
O5 C5 C4 104.6(2)
O5 C5 C6 107.9(2)
C4 C5 C6 113.9(2)
O5 C5 H5 110.08(11)
C4 C5 H5 110.08(12)
C6 C5 H5 110.08(14)
C5 C6 H61 109.47(14)
C5 C6 H62 109.47(14)
H61 C6 H62 109.5
C5 C6 H63 109.47(14)
H61 C6 H63 109.5
H62 C6 H63 109.5
O1 C7 H71 109.47(13)
O1 C7 H72 109.47(14)
H71 C7 H72 109.5
O1 C7 H73 109.47(15)
H71 C7 H73 109.5
H72 C7 H73 109.5
O3 C8 O4 110.1(2)
O3 C8 C10 108.7(2)
O4 C8 C10 107.6(2)
O3 C8 C9 108.8(2)
O4 C8 C9 108.9(2)
C10 C8 C9 112.8(2)
F1 C9 F3 108.2(3)
F1 C9 F2 107.8(2)
F3 C9 F2 107.4(2)
F1 C9 C8 112.4(2)
F3 C9 C8 109.1(2)
F2 C9 C8 111.7(2)
F4 C10 F5 108.4(3)
F4 C10 F6 107.8(3)
F5 C10 F6 108.0(3)
F4 C10 C8 109.8(2)
F5 C10 C8 111.0(3)
F6 C10 C8 111.7(2)
O6 C11 N1 128.1(2)
O6 C11 O2 122.9(2)
N1 C11 O2 109.0(2)
N1 C12 C13 110.9(2)
N1 C12 C17 108.3(2)
C13 C12 C17 110.8(2)
N1 C12 H12 108.96(11)
C13 C12 H12 108.96(12)
C17 C12 H12 108.96(13)
C12 C13 C14 111.1(2)
C12 C13 H131 109.42(12)
C14 C13 H131 109.42(13)
C12 C13 H132 109.42(12)
C14 C13 H132 109.42(13)
H131 C13 H132 108.0
C15 C14 C13 111.0(2)
C15 C14 H141 109.44(15)
C13 C14 H141 109.45(13)
C15 C14 H142 109.45(14)
C13 C14 H142 109.45(14)
H141 C14 H142 108.0
C16 C15 C14 110.8(2)
C16 C15 H151 109.48(14)
C14 C15 H151 109.48(13)
C16 C15 H152 109.5(2)
C14 C15 H152 109.48(15)
H151 C15 H152 108.1
C15 C16 C17 111.4(2)
C15 C16 H161 109.35(14)
C17 C16 H161 109.35(14)
C15 C16 H162 109.4(2)
C17 C16 H162 109.4(2)
H161 C16 H162 108.0
C12 C17 C16 111.7(2)
C12 C17 H171 109.27(12)
C16 C17 H171 109.28(14)
C12 C17 H172 109.27(13)
C16 C17 H172 109.3(2)
H171 C17 H172 107.9
C21 O21 C27 111.1(2)
C31 O22 C22 119.1(2)
C28 O23 C23 109.1(2)
C28 O24 C24 108.1(2)
C21 O25 C25 114.6(2)
C31 N21 C32 124.4(2)
C31 N21 H211 117.80(12)
C32 N21 H211 117.80(12)
O25 C21 O21 111.1(2)
O25 C21 C22 112.6(2)
O21 C21 C22 107.2(2)
O25 C21 H21 108.61(11)
O21 C21 H21 108.61(11)
C22 C21 H21 108.61(11)
O22 C22 C23 109.5(2)
O22 C22 C21 106.2(2)
C23 C22 C21 109.0(2)
O22 C22 H22 110.69(11)
C23 C22 H22 110.69(12)
C21 C22 H22 110.69(11)
O23 C23 C22 110.5(2)
O23 C23 C24 104.6(2)
C22 C23 C24 111.7(2)
O23 C23 H23 109.98(11)
C22 C23 H23 109.98(12)
C24 C23 H23 109.98(12)
O24 C24 C25 109.7(2)
O24 C24 C23 104.4(2)
C25 C24 C23 112.3(2)
O24 C24 H24 110.10(12)
C25 C24 H24 110.10(12)
C23 C24 H24 110.10(12)
O25 C25 C26 108.6(2)
O25 C25 C24 105.2(2)
C26 C25 C24 112.9(2)
O25 C25 H25 110.02(11)
C26 C25 H25 110.02(15)
C24 C25 H25 110.02(12)
C25 C26 H261 109.47(14)
C25 C26 H262 109.47(14)
H261 C26 H262 109.5
C25 C26 H263 109.47(15)
H261 C26 H263 109.5
H262 C26 H263 109.5
O21 C27 H271 109.47(12)
O21 C27 H272 109.47(12)
H271 C27 H272 109.5
O21 C27 H273 109.47(12)
H271 C27 H273 109.5
H272 C27 H273 109.5
O24 C28 O23 109.7(2)
O24 C28 C30 108.6(2)
O23 C28 C30 107.2(3)
O24 C28 C29 108.9(2)
O23 C28 C29 108.7(2)
C30 C28 C29 113.7(3)
F22 C29 F21 107.7(3)
F22 C29 F23 108.1(3)
F21 C29 F23 108.4(3)
F22 C29 C28 111.4(3)
F21 C29 C28 111.7(3)
F23 C29 C28 109.3(2)
F24 C30 F25 108.6(4)
F24 C30 F26 108.8(3)
F25 C30 F26 107.7(3)
F24 C30 C28 109.9(3)
F25 C30 C28 111.6(3)
F26 C30 C28 110.1(4)
O26 C31 N21 127.6(2)
O26 C31 O22 123.2(2)
N21 C31 O22 109.2(2)
N21 C32 C37 111.4(2)
N21 C32 C33 107.4(2)
C37 C32 C33 112.6(2)
N21 C32 H32 108.43(12)
C37 C32 H32 108.43(14)
C33 C32 H32 108.43(15)
C32 C33 C34 111.6(2)
C32 C33 H331 109.29(15)
C34 C33 H331 109.3(2)
C32 C33 H332 109.3(2)
C34 C33 H332 109.3(2)
H331 C33 H332 108.0
C35 C34 C33 111.0(3)
C35 C34 H341 109.4(2)
C33 C34 H341 109.4(2)
C35 C34 H342 109.4(2)
C33 C34 H342 109.4(2)
H341 C34 H342 108.0
C34 C35 C36 111.0(2)
C34 C35 H351 109.4(2)
C36 C35 H351 109.4(2)
C34 C35 H352 109.4(2)
C36 C35 H352 109.44(15)
H351 C35 H352 108.0
C35 C36 C37 110.9(3)
C35 C36 H361 109.5(2)
C37 C36 H361 109.5(2)
C35 C36 H362 109.5(2)
C37 C36 H362 109.5(2)
H361 C36 H362 108.0
C32 C37 C36 110.8(2)
C32 C37 H371 109.48(15)
C36 C37 H371 109.5(2)
C32 C37 H372 109.48(14)
C36 C37 H372 109.5(2)
H371 C37 H372 108.1
C41 O41 H41 109.47(12)
C47 O43 H43 109.47(12)
O41 C41 C44 108.1(2)
O41 C41 C43 110.6(2)
C44 C41 C43 107.4(2)
O41 C41 C42 109.0(2)
C44 C41 C42 112.1(2)
C43 C41 C42 109.6(2)
F43 C42 F42 107.5(2)
F43 C42 F41 107.4(2)
F42 C42 F41 107.1(2)
F43 C42 C41 111.8(2)
F42 C42 C41 112.6(2)
F41 C42 C41 110.1(2)
F44 C43 F45 107.2(2)
F44 C43 F46 107.6(3)
F45 C43 F46 107.4(2)
F44 C43 C41 110.8(2)
F45 C43 C41 111.9(3)
F46 C43 C41 111.7(2)
C45 C44 C41 114.6(2)
C45 C44 H441 108.61(12)
C41 C44 H441 108.61(12)
C45 C44 H442 108.61(12)
C41 C44 H442 108.61(12)
H441 C44 H442 107.6
O42 C45 C44 119.9(2)
O42 C45 C46 119.4(2)
C44 C45 C46 120.6(2)
C45 C46 C47 116.9(2)
C45 C46 H461 108.06(12)
C47 C46 H461 108.06(12)
C45 C46 H462 108.06(12)
C47 C46 H462 108.06(12)
H461 C46 H462 107.3
O43 C47 C49 108.3(2)
O43 C47 C48 110.1(2)
C49 C47 C48 111.4(2)
O43 C47 C46 109.4(2)
C49 C47 C46 110.4(2)
C48 C47 C46 107.3(2)
F48 C48 F47 107.8(2)
F48 C48 F49 106.4(3)
F47 C48 F49 107.6(2)
F48 C48 C47 110.4(2)
F47 C48 C47 112.2(2)
F49 C48 C47 112.2(2)
F52 C49 F50 106.9(2)
F52 C49 F51 106.7(3)
F50 C49 F51 107.5(2)
F52 C49 C47 110.7(2)
F50 C49 C47 112.4(2)
F51 C49 C47 112.2(2)

loop_
_geom_bond_atom_site_label_1
_geom_bond_atom_site_label_2
_geom_bond_distance
F1 C9 1.323(3)
F2 C9 1.328(3)
F3 C9 1.326(4)
F4 C10 1.316(4)
F5 C10 1.325(4)
F6 C10 1.325(4)
O1 C1 1.408(3)
O1 C7 1.435(3)
O2 C11 1.374(2)
O2 C2 1.436(2)
O3 C8 1.386(3)
O3 C3 1.435(3)
O4 C8 1.391(3)
O4 C4 1.440(3)
O5 C1 1.413(2)
O5 C5 1.439(3)
O6 C11 1.219(3)
N1 C11 1.327(3)
N1 C12 1.465(3)
N1 H11 0.88
C1 C2 1.528(3)
C1 H1 1.00
C2 C3 1.529(3)
C2 H2 1.00
C3 C4 1.536(3)
C3 H3 1.00
C4 C5 1.514(3)
C4 H4 1.00
C5 C6 1.518(3)
C5 H5 1.00
C6 H61 0.98
C6 H62 0.98
C6 H63 0.98
C7 H71 0.98
C7 H72 0.98
C7 H73 0.98
C8 C10 1.538(4)
C8 C9 1.545(3)
C12 C13 1.525(3)
C12 C17 1.527(3)
C12 H12 1.00
C13 C14 1.537(3)
C13 H131 0.99
C13 H132 0.99
C14 C15 1.524(3)
C14 H141 0.99
C14 H142 0.99
C15 C16 1.519(4)
C15 H151 0.99
C15 H152 0.99
C16 C17 1.528(3)
C16 H161 0.99
C16 H162 0.99
C17 H171 0.99
C17 H172 0.99
F21 C29 1.328(3)
F22 C29 1.323(4)
F23 C29 1.329(5)
F24 C30 1.317(5)
F25 C30 1.319(4)
F26 C30 1.338(5)
O21 C21 1.413(3)
O21 C27 1.436(3)
O22 C31 1.369(2)
O22 C22 1.427(2)
O23 C28 1.390(3)
O23 C23 1.438(3)
O24 C28 1.387(3)
O24 C24 1.435(3)
O25 C21 1.412(2)
O25 C25 1.442(3)
O26 C31 1.223(3)
N21 C31 1.324(3)
N21 C32 1.469(3)
N21 H211 0.88
C21 C22 1.543(3)
C21 H21 1.00
C22 C23 1.522(3)
C22 H22 1.00
C23 C24 1.531(3)
C23 H23 1.00
C24 C25 1.515(3)
C24 H24 1.00
C25 C26 1.508(3)
C25 H25 1.00
C26 H261 0.98
C26 H262 0.98
C26 H263 0.98
C27 H271 0.98
C27 H272 0.98
C27 H273 0.98
C28 C30 1.540(4)
C28 C29 1.546(4)
C32 C37 1.514(4)
C32 C33 1.528(3)
C32 H32 1.00
C33 C34 1.537(3)
C33 H331 0.99
C33 H332 0.99
C34 C35 1.508(5)
C34 H341 0.99
C34 H342 0.99
C35 C36 1.525(5)
C35 H351 0.99
C35 H352 0.99
C36 C37 1.536(3)
C36 H361 0.99
C36 H362 0.99
C37 H371 0.99
C37 H372 0.99
F41 C42 1.333(4)
F42 C42 1.333(3)
F43 C42 1.331(3)
F44 C43 1.330(4)
F45 C43 1.334(4)
F46 C43 1.338(3)
F47 C48 1.332(3)
F48 C48 1.329(4)
F49 C48 1.333(3)
F50 C49 1.335(4)
F51 C49 1.336(3)
F52 C49 1.326(4)
O41 C41 1.396(3)
O41 H41 0.84
O42 C45 1.215(3)
O43 C47 1.399(3)
O43 H43 0.84
C41 C44 1.534(3)
C41 C43 1.541(4)
C41 C42 1.549(3)
C44 C45 1.510(3)
C44 H441 0.99
C44 H442 0.99
C45 C46 1.520(3)
C46 C47 1.545(3)
C46 H461 0.99
C46 H462 0.99
C47 C49 1.534(4)
C47 C48 1.538(4)

loop_
_geom_torsion_atom_site_label_1
_geom_torsion_atom_site_label_2
_geom_torsion_atom_site_label_3
_geom_torsion_atom_site_label_4
_geom_torsion
C7 O1 C1 O5 -61.8(2)
C7 O1 C1 C2 175.1(2)
C5 O5 C1 O1 -82.7(2)
C5 O5 C1 C2 37.0(2)
C11 O2 C2 C1 134.4(2)
C11 O2 C2 C3 -107.1(2)
O1 C1 C2 O2 -92.1(2)
O5 C1 C2 O2 145.7(2)
O1 C1 C2 C3 150.0(2)
O5 C1 C2 C3 27.8(2)
C8 O3 C3 C2 114.8(2)
C8 O3 C3 C4 -5.5(2)
O2 C2 C3 O3 74.8(2)
C1 C2 C3 O3 -169.3(2)
O2 C2 C3 C4 -169.3(2)
C1 C2 C3 C4 -53.4(2)
C8 O4 C4 C5 -141.3(2)
C8 O4 C4 C3 -21.2(2)
O3 C3 C4 O4 16.1(2)
C2 C3 C4 O4 -103.2(2)
O3 C3 C4 C5 134.9(2)
C2 C3 C4 C5 15.6(3)
C1 O5 C5 C4 -76.3(2)
C1 O5 C5 C6 162.1(2)
O4 C4 C5 O5 160.1(2)
C3 C4 C5 O5 45.0(2)
O4 C4 C5 C6 -82.4(2)
C3 C4 C5 C6 162.6(2)
C3 O3 C8 O4 -8.0(3)
C3 O3 C8 C10 -125.6(2)
C3 O3 C8 C9 111.3(2)
C4 O4 C8 O3 19.0(3)
C4 O4 C8 C10 137.3(2)
C4 O4 C8 C9 -100.2(2)
O3 C8 C9 F1 62.0(3)
O4 C8 C9 F1 -177.9(2)
C10 C8 C9 F1 -58.6(3)
O3 C8 C9 F3 -58.1(3)
O4 C8 C9 F3 62.0(3)
C10 C8 C9 F3 -178.7(2)
O3 C8 C9 F2 -176.7(2)
O4 C8 C9 F2 -56.6(3)
C10 C8 C9 F2 62.7(3)
O3 C8 C10 F4 60.8(3)
O4 C8 C10 F4 -58.4(3)
C9 C8 C10 F4 -178.5(2)
O3 C8 C10 F5 -59.0(3)
O4 C8 C10 F5 -178.2(2)
C9 C8 C10 F5 61.7(3)
O3 C8 C10 F6 -179.6(2)
O4 C8 C10 F6 61.2(3)
C9 C8 C10 F6 -58.9(3)
C12 N1 C11 O6 7.5(4)
C12 N1 C11 O2 -174.0(2)
C2 O2 C11 O6 3.0(3)
C2 O2 C11 N1 -175.6(2)
C11 N1 C12 C13 87.5(3)
C11 N1 C12 C17 -150.8(2)
N1 C12 C13 C14 175.6(2)
C17 C12 C13 C14 55.4(2)
C12 C13 C14 C15 -56.5(3)
C13 C14 C15 C16 56.4(3)
C14 C15 C16 C17 -55.8(3)
N1 C12 C17 C16 -176.7(2)
C13 C12 C17 C16 -54.9(3)
C15 C16 C17 C12 55.3(3)
C25 O25 C21 O21 -93.5(2)
C25 O25 C21 C22 26.7(2)
C27 O21 C21 O25 -68.9(2)
C27 O21 C21 C22 167.7(2)
C31 O22 C22 C23 -102.3(2)
C31 O22 C22 C21 140.2(2)
O25 C21 C22 O22 154.2(2)
O21 C21 C22 O22 -83.3(2)
O25 C21 C22 C23 36.3(2)
O21 C21 C22 C23 158.8(2)
C28 O23 C23 C22 119.4(2)
C28 O23 C23 C24 -0.9(2)
O22 C22 C23 O23 73.6(2)
C21 C22 C23 O23 -170.7(2)
O22 C22 C23 C24 -170.4(2)
C21 C22 C23 C24 -54.7(2)
C28 O24 C24 C25 -140.5(2)
C28 O24 C24 C23 -19.9(2)
O23 C23 C24 O24 12.6(2)
C22 C23 C24 O24 -107.0(2)
O23 C23 C24 C25 131.4(2)
C22 C23 C24 C25 11.8(3)
C21 O25 C25 C26 167.8(2)
C21 O25 C25 C24 -71.1(2)
O24 C24 C25 O25 163.4(2)
C23 C24 C25 O25 47.8(2)
O24 C24 C25 C26 -78.4(3)
C23 C24 C25 C26 166.0(2)
C24 O24 C28 O23 20.4(3)
C24 O24 C28 C30 137.2(3)
C24 O24 C28 C29 -98.5(2)
C23 O23 C28 O24 -11.8(3)
C23 O23 C28 C30 -129.5(2)
C23 O23 C28 C29 107.2(2)
O24 C28 C29 F22 -53.1(4)
O23 C28 C29 F22 -172.6(3)
C30 C28 C29 F22 68.1(4)
O24 C28 C29 F21 -173.6(2)
O23 C28 C29 F21 66.9(3)
C30 C28 C29 F21 -52.4(4)
O24 C28 C29 F23 66.3(3)
O23 C28 C29 F23 -53.2(3)
C30 C28 C29 F23 -172.4(3)
O24 C28 C30 F24 -51.1(4)
O23 C28 C30 F24 67.4(3)
C29 C28 C30 F24 -172.5(3)
O24 C28 C30 F25 -171.6(3)
O23 C28 C30 F25 -53.2(4)
C29 C28 C30 F25 67.0(4)
O24 C28 C30 F26 68.8(3)
O23 C28 C30 F26 -172.7(2)
C29 C28 C30 F26 -52.6(3)
C32 N21 C31 O26 1.0(4)
C32 N21 C31 O22 -178.5(2)
C22 O22 C31 O26 -2.1(3)
C22 O22 C31 N21 177.5(2)
C31 N21 C32 C37 -83.9(3)
C31 N21 C32 C33 152.4(2)
N21 C32 C33 C34 175.6(2)
C37 C32 C33 C34 52.6(3)
C32 C33 C34 C35 -53.9(4)
C33 C34 C35 C36 56.8(3)
C34 C35 C36 C37 -58.0(3)
N21 C32 C37 C36 -174.1(2)
C33 C32 C37 C36 -53.3(3)
C35 C36 C37 C32 55.7(3)
O41 C41 C42 F43 68.2(3)
C44 C41 C42 F43 -172.2(2)
C43 C41 C42 F43 -53.0(3)
O41 C41 C42 F42 -170.6(2)
C44 C41 C42 F42 -51.0(3)
C43 C41 C42 F42 68.2(3)
O41 C41 C42 F41 -51.2(3)
C44 C41 C42 F41 68.5(3)
C43 C41 C42 F41 -172.4(2)
O41 C41 C43 F44 67.3(3)
C44 C41 C43 F44 -50.4(3)
C42 C41 C43 F44 -172.4(2)
O41 C41 C43 F45 -52.3(3)
C44 C41 C43 F45 -170.1(2)
C42 C41 C43 F45 67.9(3)
O41 C41 C43 F46 -172.8(2)
C44 C41 C43 F46 69.4(3)
C42 C41 C43 F46 -52.5(3)
O41 C41 C44 C45 71.0(2)
C43 C41 C44 C45 -169.6(2)
C42 C41 C44 C45 -49.2(3)
C41 C44 C45 O42 99.8(3)
C41 C44 C45 C46 -77.7(3)
O42 C45 C46 C47 111.7(3)
C44 C45 C46 C47 -70.8(3)
C45 C46 C47 O43 68.7(3)
C45 C46 C47 C49 -50.4(3)
C45 C46 C47 C48 -171.9(2)
O43 C47 C48 F48 63.6(3)
C49 C47 C48 F48 -176.3(2)
C46 C47 C48 F48 -55.3(3)
O43 C47 C48 F47 -56.7(3)
C49 C47 C48 F47 63.5(3)
C46 C47 C48 F47 -175.6(2)
O43 C47 C48 F49 -177.9(2)
C49 C47 C48 F49 -57.8(3)
C46 C47 C48 F49 63.2(3)
O43 C47 C49 F52 -55.6(3)
C48 C47 C49 F52 -176.8(2)
C46 C47 C49 F52 64.1(3)
O43 C47 C49 F50 -175.2(2)
C48 C47 C49 F50 63.6(3)
C46 C47 C49 F50 -55.4(3)
O43 C47 C49 F51 63.5(3)
C48 C47 C49 F51 -57.7(3)
C46 C47 C49 F51 -176.8(2)

loop_
_cod_related_entry_id
_cod_related_entry_database
_cod_related_entry_code
1 ChemSpider 21187294
